data_4500588
loop_
_publ_author_name
'Kumara Swamy, K. C.'
'Allu, Srinivasarao'
'Srinivas, Venu'
'Balaraman, E.'
'Kumar, K. V. P. Pavan'

_publ_section_title
;
 Alkynyl and Phosphonyl Substituted Nucleobases: A Case of Thermally
 Induced Conformational Polymorphism
;
_journal_issue 6
_journal_name_full 'Crystal Growth &amp; Design'
_journal_page_first 2302
_journal_paper_doi 10.1021/cg101737x
_journal_volume 11
_journal_year 2011
_chemical_formula_sum 'C21 H37 N5'
_chemical_formula_weight 359.56
_chemical_name_systematic
; 
 ? 
;
_space_group_IT_number 14
_symmetry_cell_setting monoclinic
_symmetry_space_group_name_Hall '-P 2ybc'
_symmetry_space_group_name_H-M 'P 1 21/c 1'
_atom_sites_solution_hydrogens geom
_atom_sites_solution_primary direct
_atom_sites_solution_secondary difmap
_audit_creation_method SHELXL-97
_cell_angle_alpha 90.00
_cell_angle_beta 94.290(2)
_cell_angle_gamma 90.00
_cell_formula_units_Z 4
_cell_length_a 22.836(3)
_cell_length_b 8.177(1)
_cell_length_c 11.577(1)
_cell_measurement_temperature 298(2)
_cell_volume 2155.7(4)
_computing_cell_refinement 'Bruker SMART'
_computing_data_collection 'Bruker SMART'
_computing_data_reduction 'Bruker SAINT'
_computing_molecular_graphics 'ORTEP-III (Burnett & Johnson, 1996)'
_computing_publication_material 'SHELXL-97 (Sheldrick, 1997)'
_computing_structure_refinement 'SHELXL-97 (Sheldrick, 1997)'
_computing_structure_solution 'SHELXS-97 (Sheldrick, 1997)'
_diffrn_ambient_temperature 298(2)
_diffrn_measured_fraction_theta_full 0.999
_diffrn_measured_fraction_theta_max 0.999
_diffrn_measurement_device_type 'CCD area detector'
_diffrn_measurement_method 'phi and omega scans'
_diffrn_radiation_monochromator graphite
_diffrn_radiation_source 'fine-focus sealed tube'
_diffrn_radiation_type MoK\a
_diffrn_radiation_wavelength 0.71073
_diffrn_reflns_av_R_equivalents 0.0564
_diffrn_reflns_av_sigmaI/netI 0.0412
_diffrn_reflns_limit_h_max 27
_diffrn_reflns_limit_h_min -27
_diffrn_reflns_limit_k_max 9
_diffrn_reflns_limit_k_min -9
_diffrn_reflns_limit_l_max 13
_diffrn_reflns_limit_l_min -13
_diffrn_reflns_number 19965
_diffrn_reflns_theta_full 25.00
_diffrn_reflns_theta_max 25.00
_diffrn_reflns_theta_min 1.79
_diffrn_standards_decay_% none
_diffrn_standards_interval_count 'not applicable'
_diffrn_standards_interval_time 'not applicable'
_diffrn_standards_number 'not applicable'
_exptl_absorpt_coefficient_mu 0.067
_exptl_absorpt_correction_T_max 0.9906
_exptl_absorpt_correction_T_min 0.9854
_exptl_absorpt_correction_type empirical
_exptl_absorpt_process_details 'SADABS, Sheldrick (1996)'
_exptl_crystal_colour colorless
_exptl_crystal_density_diffrn 1.108
_exptl_crystal_density_method 'not measured'
_exptl_crystal_description blocks
_exptl_crystal_F_000 792
_exptl_crystal_size_max 0.22
_exptl_crystal_size_mid 0.18
_exptl_crystal_size_min 0.14
_refine_diff_density_max 0.223
_refine_diff_density_min -0.135
_refine_diff_density_rms 0.034
_refine_ls_extinction_method none
_refine_ls_goodness_of_fit_ref 0.998
_refine_ls_hydrogen_treatment constr
_refine_ls_matrix_type full
_refine_ls_number_parameters 236
_refine_ls_number_reflns 3792
_refine_ls_number_restraints 0
_refine_ls_restrained_S_all 0.998
_refine_ls_R_factor_all 0.1173
_refine_ls_R_factor_gt 0.0590
_refine_ls_shift/su_max 0.000
_refine_ls_shift/su_mean 0.000
_refine_ls_structure_factor_coef Fsqd
_refine_ls_weighting_details 'calc w=1/[\s^2^(Fo^2^)+(0.0855P)^2^+0.0000P] where P=(Fo^2^+2Fc^2^)/3'
_refine_ls_weighting_scheme calc
_refine_ls_wR_factor_gt 0.1427
_refine_ls_wR_factor_ref 0.1673
_reflns_number_gt 2158
_reflns_number_total 3792
_reflns_threshold_expression >2sigma(I)
_cod_data_source_file cg101737x_si_002.cif
_cod_data_source_block compd9
_cod_depositor_comments
;
The following automatic conversions were performed:

'_symmetry_cell_setting' value 'Monoclinic' changed to 'monoclinic'
according to /home/saulius/struct/CIF-dictionaries/cif_core.dic
dictionary named 'cif_core.dic' version 2.4.1 from 2010-06-29.

Automatic conversion script
Id: cif_fix_values 1715 2011-07-08 13:25:40Z adriana 
;
_cod_original_cell_volume 2156.0(4)
_cod_original_sg_symbol_H-M P2(1)/c
_cod_database_code 4500588

loop_
_symmetry_equiv_pos_as_xyz
'x, y, z'
'-x, y+1/2, -z+1/2'
'-x, -y, -z'
'x, -y-1/2, z-1/2'

loop_
_atom_site_label
_atom_site_type_symbol
_atom_site_fract_x
_atom_site_fract_y
_atom_site_fract_z
_atom_site_U_iso_or_equiv
_atom_site_adp_type
_atom_site_occupancy
_atom_site_symmetry_multiplicity
_atom_site_calc_flag
_atom_site_refinement_flags
N1 N 0.10264(8) 0.4027(2) 0.08719(15) 0.0463(5) Uani 1 1 d .
N2 N 0.05368(8) 0.3020(2) -0.07273(15) 0.0482(5) Uani 1 1 d .
N3 N 0.10402(9) 0.6891(2) 0.03763(17) 0.0588(6) Uani 1 1 d .
N4 N 0.05260(9) 0.7426(2) -0.14894(16) 0.0541(6) Uani 1 1 d .
N5 N 0.01172(8) 0.5414(2) -0.26884(15) 0.0535(6) Uani 1 1 d .
H5A H 0.0011 0.6161 -0.3184 0.064 Uiso 1 1 calc R
H5B H 0.0036 0.4406 -0.2839 0.064 Uiso 1 1 calc R
C1 C 0.07942(10) 0.2700(3) 0.02976(19) 0.0504(6) Uani 1 1 d .
H1 H 0.0816 0.1651 0.0607 0.060 Uiso 1 1 calc R
C2 C 0.06018(9) 0.4708(3) -0.08210(18) 0.0394(6) Uani 1 1 d .
C3 C 0.04078(9) 0.5819(3) -0.16881(19) 0.0430(6) Uani 1 1 d .
C4 C 0.08278(11) 0.7826(3) -0.0491(2) 0.0636(7) Uani 1 1 d .
H4 H 0.0900 0.8938 -0.0392 0.076 Uiso 1 1 calc R
C5 C 0.09012(9) 0.5329(3) 0.01530(18) 0.0436(6) Uani 1 1 d .
C6 C 0.13082(10) 0.4096(3) 0.20439(18) 0.0521(6) Uani 1 1 d .
H6A H 0.1174 0.3173 0.2479 0.062 Uiso 1 1 calc R
H6B H 0.1181 0.5084 0.2415 0.062 Uiso 1 1 calc R
C7 C 0.19668(10) 0.4075(3) 0.21137(19) 0.0531(6) Uani 1 1 d .
H7A H 0.2108 0.5020 0.1711 0.064 Uiso 1 1 calc R
H7B H 0.2100 0.3101 0.1733 0.064 Uiso 1 1 calc R
C8 C 0.22210(10) 0.4096(3) 0.33645(19) 0.0558(7) Uani 1 1 d .
H8A H 0.2084 0.5074 0.3734 0.067 Uiso 1 1 calc R
H8B H 0.2067 0.3163 0.3761 0.067 Uiso 1 1 calc R
C9 C 0.28835(10) 0.4052(3) 0.35284(19) 0.0566(7) Uani 1 1 d .
H9A H 0.3040 0.4998 0.3150 0.068 Uiso 1 1 calc R
H9B H 0.3023 0.3083 0.3152 0.068 Uiso 1 1 calc R
C10 C 0.31177(10) 0.4042(3) 0.47856(19) 0.0557(7) Uani 1 1 d .
H10A H 0.2958 0.3097 0.5160 0.067 Uiso 1 1 calc R
H10B H 0.2974 0.5010 0.5158 0.067 Uiso 1 1 calc R
C11 C 0.37798(10) 0.3999(3) 0.4988(2) 0.0585(7) Uani 1 1 d .
H11A H 0.3924 0.3031 0.4616 0.070 Uiso 1 1 calc R
H11B H 0.3940 0.4944 0.4615 0.070 Uiso 1 1 calc R
C12 C 0.40085(10) 0.3988(3) 0.62473(19) 0.0557(7) Uani 1 1 d .
H12A H 0.3859 0.4949 0.6619 0.067 Uiso 1 1 calc R
H12B H 0.3851 0.3036 0.6616 0.067 Uiso 1 1 calc R
C13 C 0.46672(10) 0.3966(3) 0.64636(19) 0.0568(7) Uani 1 1 d .
H13A H 0.4826 0.4915 0.6093 0.068 Uiso 1 1 calc R
H13B H 0.4817 0.3001 0.6098 0.068 Uiso 1 1 calc R
C14 C 0.48890(10) 0.3966(3) 0.77250(19) 0.0578(7) Uani 1 1 d .
H14A H 0.4733 0.4920 0.8093 0.069 Uiso 1 1 calc R
H14B H 0.4736 0.3007 0.8092 0.069 Uiso 1 1 calc R
C15 C 0.55470(10) 0.3974(3) 0.79471(19) 0.0571(7) Uani 1 1 d .
H15A H 0.5701 0.4933 0.7581 0.069 Uiso 1 1 calc R
H15B H 0.5704 0.3020 0.7580 0.069 Uiso 1 1 calc R
C16 C 0.57658(10) 0.3976(3) 0.92120(19) 0.0586(7) Uani 1 1 d .
H16A H 0.5603 0.4921 0.9580 0.070 Uiso 1 1 calc R
H16B H 0.5616 0.3008 0.9574 0.070 Uiso 1 1 calc R
C17 C 0.64224(10) 0.4008(3) 0.94452(19) 0.0577(7) Uani 1 1 d .
H17A H 0.6574 0.4972 0.9081 0.069 Uiso 1 1 calc R
H17B H 0.6586 0.3058 0.9083 0.069 Uiso 1 1 calc R
C18 C 0.66345(10) 0.4019(3) 1.0710(2) 0.0608(7) Uani 1 1 d .
H18A H 0.6460 0.4950 1.1073 0.073 Uiso 1 1 calc R
H18B H 0.6489 0.3041 1.1067 0.073 Uiso 1 1 calc R
C19 C 0.72874(10) 0.4095(3) 1.0976(2) 0.0597(7) Uani 1 1 d .
H19A H 0.7437 0.5062 1.0613 0.072 Uiso 1 1 calc R
H19B H 0.7464 0.3149 1.0636 0.072 Uiso 1 1 calc R
C20 C 0.74751(11) 0.4140(4) 1.2255(2) 0.0747(8) Uani 1 1 d .
H20A H 0.7286 0.5064 1.2597 0.090 Uiso 1 1 calc R
H20B H 0.7333 0.3156 1.2610 0.090 Uiso 1 1 calc R
C21 C 0.81182(12) 0.4266(4) 1.2548(3) 0.0923(10) Uani 1 1 d .
H21A H 0.8309 0.3315 1.2267 0.138 Uiso 1 1 calc R
H21B H 0.8194 0.4338 1.3373 0.138 Uiso 1 1 calc R
H21C H 0.8266 0.5226 1.2192 0.138 Uiso 1 1 calc R

loop_
_atom_site_aniso_label
_atom_site_aniso_U_11
_atom_site_aniso_U_22
_atom_site_aniso_U_33
_atom_site_aniso_U_23
_atom_site_aniso_U_13
_atom_site_aniso_U_12
N1 0.0479(12) 0.0527(12) 0.0362(11) 0.0002(9) -0.0105(9) -0.0009(9)
N2 0.0551(13) 0.0455(12) 0.0418(12) -0.0010(9) -0.0105(10) -0.0001(9)
N3 0.0717(15) 0.0481(13) 0.0532(13) -0.0046(10) -0.0186(11) -0.0076(11)
N4 0.0670(14) 0.0453(12) 0.0475(13) -0.0041(9) -0.0124(11) -0.0029(10)
N5 0.0694(15) 0.0436(11) 0.0439(13) 0.0022(9) -0.0196(11) -0.0011(9)
C1 0.0591(16) 0.0446(14) 0.0454(15) 0.0026(11) -0.0097(13) 0.0027(11)
C2 0.0384(13) 0.0428(13) 0.0356(13) -0.0043(10) -0.0066(10) 0.0016(10)
C3 0.0430(14) 0.0420(14) 0.0431(14) -0.0047(11) -0.0026(11) 0.0015(11)
C4 0.084(2) 0.0416(14) 0.0627(17) -0.0063(13) -0.0124(15) -0.0075(13)
C5 0.0424(14) 0.0454(13) 0.0417(14) -0.0006(11) -0.0067(11) -0.0007(10)
C6 0.0542(16) 0.0658(16) 0.0343(13) 0.0007(11) -0.0093(11) 0.0013(12)
C7 0.0485(16) 0.0671(16) 0.0421(14) -0.0003(12) -0.0077(11) 0.0001(12)
C8 0.0494(16) 0.0733(17) 0.0429(15) -0.0007(12) -0.0091(12) 0.0017(13)
C9 0.0480(16) 0.0745(17) 0.0457(15) -0.0038(13) -0.0064(12) 0.0009(13)
C10 0.0466(16) 0.0756(17) 0.0432(15) -0.0008(12) -0.0077(12) -0.0009(12)
C11 0.0517(16) 0.0761(18) 0.0464(15) -0.0044(13) -0.0054(12) 0.0024(13)
C12 0.0493(16) 0.0734(17) 0.0431(15) 0.0000(12) -0.0055(12) -0.0001(13)
C13 0.0455(15) 0.0788(18) 0.0451(15) -0.0006(13) -0.0033(11) 0.0022(13)
C14 0.0479(16) 0.0776(18) 0.0466(16) 0.0025(13) -0.0059(12) -0.0001(13)
C15 0.0481(16) 0.0766(18) 0.0452(16) 0.0008(13) -0.0062(12) 0.0021(13)
C16 0.0503(16) 0.0754(18) 0.0487(16) 0.0037(13) -0.0051(12) 0.0009(13)
C17 0.0531(17) 0.0721(17) 0.0468(16) 0.0008(13) -0.0047(12) 0.0010(13)
C18 0.0543(17) 0.0788(18) 0.0479(16) 0.0051(13) -0.0061(12) 0.0000(13)
C19 0.0519(16) 0.0712(17) 0.0545(17) 0.0055(13) -0.0064(12) 0.0026(13)
C20 0.0606(19) 0.100(2) 0.0608(18) 0.0099(16) -0.0138(14) -0.0025(16)
C21 0.071(2) 0.106(3) 0.095(2) 0.0087(19) -0.0256(18) 0.0062(18)

loop_
_atom_type_symbol
_atom_type_description
_atom_type_scat_dispersion_real
_atom_type_scat_dispersion_imag
_atom_type_scat_source
C C 0.0030 0.0020 'International Tables Vol C Tables 4.2.6.8 and 6.1.1.4'
H H 0.0000 0.0000 'International Tables Vol C Tables 4.2.6.8 and 6.1.1.4'
N N 0.0060 0.0030 'International Tables Vol C Tables 4.2.6.8 and 6.1.1.4'

loop_
_geom_angle_atom_site_label_1
_geom_angle_atom_site_label_2
_geom_angle_atom_site_label_3
_geom_angle
C1 N1 C5 105.52(17)
C1 N1 C6 127.91(19)
C5 N1 C6 126.40(18)
C1 N2 C2 102.99(18)
C4 N3 C5 109.68(19)
C4 N4 C3 117.72(19)
C3 N5 H5A 120.0
C3 N5 H5B 120.0
H5A N5 H5B 120.0
N2 C1 N1 114.57(19)
N2 C1 H1 122.7
N1 C1 H1 122.7
C5 C2 N2 110.62(18)
C5 C2 C3 117.41(19)
N2 C2 C3 131.94(19)
N5 C3 N4 117.89(19)
N5 C3 C2 124.85(19)
N4 C3 C2 117.26(19)
N3 C4 N4 130.4(2)
N3 C4 H4 114.8
N4 C4 H4 114.8
N3 C5 N1 126.16(19)
N3 C5 C2 127.5(2)
N1 C5 C2 106.30(18)
N1 C6 C7 114.87(19)
N1 C6 H6A 108.5
C7 C6 H6A 108.5
N1 C6 H6B 108.5
C7 C6 H6B 108.5
H6A C6 H6B 107.5
C6 C7 C8 111.18(19)
C6 C7 H7A 109.4
C8 C7 H7A 109.4
C6 C7 H7B 109.4
C8 C7 H7B 109.4
H7A C7 H7B 108.0
C9 C8 C7 115.3(2)
C9 C8 H8A 108.5
C7 C8 H8A 108.5
C9 C8 H8B 108.5
C7 C8 H8B 108.5
H8A C8 H8B 107.5
C8 C9 C10 113.6(2)
C8 C9 H9A 108.9
C10 C9 H9A 108.9
C8 C9 H9B 108.9
C10 C9 H9B 108.9
H9A C9 H9B 107.7
C9 C10 C11 115.2(2)
C9 C10 H10A 108.5
C11 C10 H10A 108.5
C9 C10 H10B 108.5
C11 C10 H10B 108.5
H10A C10 H10B 107.5
C12 C11 C10 114.7(2)
C12 C11 H11A 108.6
C10 C11 H11A 108.6
C12 C11 H11B 108.6
C10 C11 H11B 108.6
H11A C11 H11B 107.6
C13 C12 C11 115.4(2)
C13 C12 H12A 108.4
C11 C12 H12A 108.4
C13 C12 H12B 108.4
C11 C12 H12B 108.4
H12A C12 H12B 107.5
C12 C13 C14 114.80(19)
C12 C13 H13A 108.6
C14 C13 H13A 108.6
C12 C13 H13B 108.6
C14 C13 H13B 108.6
H13A C13 H13B 107.5
C15 C14 C13 115.07(19)
C15 C14 H14A 108.5
C13 C14 H14A 108.5
C15 C14 H14B 108.5
C13 C14 H14B 108.5
H14A C14 H14B 107.5
C14 C15 C16 114.8(2)
C14 C15 H15A 108.6
C16 C15 H15A 108.6
C14 C15 H15B 108.6
C16 C15 H15B 108.6
H15A C15 H15B 107.6
C17 C16 C15 115.3(2)
C17 C16 H16A 108.5
C15 C16 H16A 108.5
C17 C16 H16B 108.5
C15 C16 H16B 108.5
H16A C16 H16B 107.5
C16 C17 C18 114.7(2)
C16 C17 H17A 108.6
C18 C17 H17A 108.6
C16 C17 H17B 108.6
C18 C17 H17B 108.6
H17A C17 H17B 107.6
C19 C18 C17 116.2(2)
C19 C18 H18A 108.2
C17 C18 H18A 108.2
C19 C18 H18B 108.2
C17 C18 H18B 108.2
H18A C18 H18B 107.4
C18 C19 C20 114.0(2)
C18 C19 H19A 108.8
C20 C19 H19A 108.8
C18 C19 H19B 108.8
C20 C19 H19B 108.8
H19A C19 H19B 107.6
C21 C20 C19 115.4(2)
C21 C20 H20A 108.4
C19 C20 H20A 108.4
C21 C20 H20B 108.4
C19 C20 H20B 108.4
H20A C20 H20B 107.5
C20 C21 H21A 109.5
C20 C21 H21B 109.5
H21A C21 H21B 109.5
C20 C21 H21C 109.5
H21A C21 H21C 109.5
H21B C21 H21C 109.5

loop_
_geom_bond_atom_site_label_1
_geom_bond_atom_site_label_2
_geom_bond_distance
N1 C1 1.360(3)
N1 C5 1.368(2)
N1 C6 1.459(2)
N2 C1 1.310(3)
N2 C2 1.394(3)
N3 C4 1.325(3)
N3 C5 1.337(3)
N4 C4 1.341(3)
N4 C3 1.357(2)
N5 C3 1.333(2)
N5 H5A 0.8600
N5 H5B 0.8600
C1 H1 0.9300
C2 C5 1.372(3)
C2 C3 1.401(3)
C4 H4 0.9300
C6 C7 1.500(3)
C6 H6A 0.9700
C6 H6B 0.9700
C7 C8 1.519(3)
C7 H7A 0.9700
C7 H7B 0.9700
C8 C9 1.511(3)
C8 H8A 0.9700
C8 H8B 0.9700
C9 C10 1.513(3)
C9 H9A 0.9700
C9 H9B 0.9700
C10 C11 1.513(3)
C10 H10A 0.9700
C10 H10B 0.9700
C11 C12 1.512(3)
C11 H11A 0.9700
C11 H11B 0.9700
C12 C13 1.506(3)
C12 H12A 0.9700
C12 H12B 0.9700
C13 C14 1.510(3)
C13 H13A 0.9700
C13 H13B 0.9700
C14 C15 1.505(3)
C14 H14A 0.9700
C14 H14B 0.9700
C15 C16 1.511(3)
C15 H15A 0.9700
C15 H15B 0.9700
C16 C17 1.504(3)
C16 H16A 0.9700
C16 H16B 0.9700
C17 C18 1.508(3)
C17 H17A 0.9700
C17 H17B 0.9700
C18 C19 1.501(3)
C18 H18A 0.9700
C18 H18B 0.9700
C19 C20 1.510(3)
C19 H19A 0.9700
C19 H19B 0.9700
C20 C21 1.486(3)
C20 H20A 0.9700
C20 H20B 0.9700
C21 H21A 0.9600
C21 H21B 0.9600
C21 H21C 0.9600

loop_
_geom_hbond_atom_site_label_D
_geom_hbond_atom_site_label_H
_geom_hbond_atom_site_label_A
_geom_hbond_distance_DH
_geom_hbond_distance_HA
_geom_hbond_distance_DA
_geom_hbond_angle_DHA
_geom_hbond_site_symmetry_A
N5 H5A N2 0.86 2.29 3.119(2) 162.7 2_554
N5 H5B N4 0.86 2.17 2.971(3) 154.1 2_544

loop_
_cod_related_entry_id
_cod_related_entry_database
_cod_related_entry_code
1 ChemSpider 282558
